data_2231479
loop_
_publ_author_name
'Rekik, Walid'
'Na\"ili, Houcine'
'Mhiri, Tahar'
'Bataille, Thierry'

_publ_section_title
;
 Ethylenediammonium tetraaquadisulfatocadmate
;
_journal_coeditor_code GO2021
_journal_issue 9
_journal_name_full 'Acta Crystallographica Section E'
_journal_page_first m1176
_journal_page_last m1177
_journal_paper_doi 10.1107/S1600536811030005
_journal_volume 67
_journal_year 2011
_chemical_formula_iupac '(C2 H10 N2) [Cd (S O4)2 (H2 O)4]'
_chemical_formula_moiety 'C2 H10 N2 2+, H8 Cd O12 S2 2-'
_chemical_formula_sum 'C2 H18 Cd N2 O12 S2'
_chemical_formula_weight 438.70
_chemical_name_systematic
;
Ethylenediammonium tetraaquadisulfatocadmate
;
_space_group_IT_number 2
_symmetry_cell_setting triclinic
_symmetry_space_group_name_Hall '-P 1'
_symmetry_space_group_name_H-M 'P -1'
_atom_sites_solution_hydrogens geom
_atom_sites_solution_primary direct
_atom_sites_solution_secondary difmap
_audit_creation_method SHELXL-97
_cell_angle_alpha 74.013(2)
_cell_angle_beta 71.7310(10)
_cell_angle_gamma 78.0430(10)
_cell_formula_units_Z 1
_cell_length_a 6.9114(2)
_cell_length_b 7.3056(2)
_cell_length_c 7.36290(10)
_cell_measurement_reflns_used 8732
_cell_measurement_temperature 293(2)
_cell_measurement_theta_max 42.20
_cell_measurement_theta_min 2.93
_cell_volume 336.388(15)
_computing_cell_refinement 'SCALEPACK (Otwinowski & Minor, 1997)'
_computing_data_collection 'COLLECT (Nonius, 1998)'
_computing_data_reduction 'DENZO and SCALEPACK (Otwinowski & Minor, 1997)'
_computing_molecular_graphics 'DIAMOND (Brandenburg & Berndt, 1999)'
_computing_publication_material 'WinGX (Farrugia, 1999)'
_computing_structure_refinement 'SHELXL97 (Sheldrick, 2008)'
_computing_structure_solution 'SHELXS97 (Sheldrick, 2008)'
_diffrn_ambient_temperature 293(2)
_diffrn_detector_area_resol_mean 9
_diffrn_measured_fraction_theta_full 0.988
_diffrn_measured_fraction_theta_max 0.988
_diffrn_measurement_device_type 'Nonius KappaCCD'
_diffrn_measurement_method 'CCD rotation images, thick slices'
_diffrn_radiation_monochromator 'horizontally mounted graphite crystal'
_diffrn_radiation_source 'fine-focus sealed tube'
_diffrn_radiation_type MoK\a
_diffrn_radiation_wavelength 0.71073
_diffrn_reflns_av_R_equivalents 0.0395
_diffrn_reflns_av_sigmaI/netI 0.0545
_diffrn_reflns_limit_h_max 13
_diffrn_reflns_limit_h_min -13
_diffrn_reflns_limit_k_max 13
_diffrn_reflns_limit_k_min -9
_diffrn_reflns_limit_l_max 13
_diffrn_reflns_limit_l_min -9
_diffrn_reflns_number 8732
_diffrn_reflns_theta_full 42.20
_diffrn_reflns_theta_max 42.20
_diffrn_reflns_theta_min 2.93
_exptl_absorpt_coefficient_mu 1.994
_exptl_absorpt_correction_T_max 0.88516
_exptl_absorpt_correction_T_min 0.81744
_exptl_absorpt_correction_type analytical
_exptl_absorpt_process_details
;
(de Meulenaer & Tompa, 1965)
;
_exptl_crystal_colour colourless
_exptl_crystal_density_diffrn 2.166
_exptl_crystal_density_method 'not measured'
_exptl_crystal_description prism
_exptl_crystal_F_000 220
_exptl_crystal_size_max 0.120
_exptl_crystal_size_mid 0.105
_exptl_crystal_size_min 0.072
_refine_diff_density_max 0.903
_refine_diff_density_min -1.491
_refine_ls_extinction_coef 0.242(7)
_refine_ls_extinction_expression Fc^*^=kFc[1+0.001xFc^2^\l^3^/sin(2\q)]^-1/4^
_refine_ls_extinction_method 'SHELXL97 (Sheldrick, 2008)'
_refine_ls_goodness_of_fit_ref 1.039
_refine_ls_hydrogen_treatment mixed
_refine_ls_matrix_type full
_refine_ls_number_parameters 105
_refine_ls_number_reflns 4684
_refine_ls_number_restraints 6
_refine_ls_restrained_S_all 1.039
_refine_ls_R_factor_all 0.0336
_refine_ls_R_factor_gt 0.0303
_refine_ls_shift/su_max 0.001
_refine_ls_shift/su_mean 0.000
_refine_ls_structure_factor_coef Fsqd
_refine_ls_weighting_details 'calc w=1/[\s^2^(Fo^2^)+(0.0105P)^2^+0.0726P] where P=(Fo^2^+2Fc^2^)/3'
_refine_ls_weighting_scheme calc
_refine_ls_wR_factor_gt 0.0680
_refine_ls_wR_factor_ref 0.0700
_reflns_number_gt 4352
_reflns_number_total 4684
_reflns_threshold_expression I>2sigma(I)
_cod_data_source_file go2021.cif
_cod_data_source_block I
_cod_original_cell_volume 336.388(14)
_cod_database_code 2231479
_cod_database_fobs_code 2231479

loop_
_symmetry_equiv_pos_as_xyz
'x, y, z'
'-x, -y, -z'

loop_
_atom_site_type_symbol
_atom_site_label
_atom_site_fract_x
_atom_site_fract_y
_atom_site_fract_z
_atom_site_U_iso_or_equiv
_atom_site_adp_type
_atom_site_calc_flag
_atom_site_refinement_flags
_atom_site_occupancy
_atom_site_symmetry_multiplicity
Cd Cd 0.5000 0.5000 1.0000 0.01899(4) Uani d S 1 2
O OW1 0.5857(3) 0.24405(19) 1.22634(18) 0.0483(4) Uani d D 1 1
O OW2 0.77475(16) 0.43008(19) 0.74717(15) 0.0293(2) Uani d D 1 1
S S 0.69724(4) 0.72895(4) 1.24802(4) 0.01654(5) Uani d . 1 1
O O1 0.81539(17) 0.55801(17) 1.34097(15) 0.02945(19) Uani d . 1 1
O O2 0.49364(16) 0.76868(19) 1.38281(14) 0.0302(2) Uani d . 1 1
O O3 0.81079(17) 0.89591(15) 1.18806(15) 0.02517(18) Uani d . 1 1
O O4 0.66952(18) 0.69978(16) 1.06591(13) 0.0285(2) Uani d . 1 1
N N 0.83624(18) 0.99858(18) 0.75717(15) 0.02352(18) Uani d . 1 1
H H0A 0.7789 0.9054 0.8533 0.035 Uiso calc R 1 1
H H0B 0.7386 1.0923 0.7270 0.035 Uiso calc R 1 1
H H0C 0.9219 1.0448 0.7964 0.035 Uiso calc R 1 1
C C 0.9515(2) 0.92081(19) 0.58209(17) 0.0226(2) Uani d . 1 1
H H1D 0.8591 0.8685 0.5400 0.027 Uiso calc R 1 1
H H1E 1.0575 0.8180 0.6145 0.027 Uiso calc R 1 1
H H21 0.765(3) 0.456(4) 0.633(2) 0.037(6) Uiso d D 1 1
H H12 0.661(4) 0.140(3) 1.205(4) 0.066(9) Uiso d D 1 1
H H11 0.561(4) 0.235(4) 1.347(2) 0.045(7) Uiso d D 1 1
H H22 0.896(3) 0.439(4) 0.740(3) 0.044(6) Uiso d D 1 1

loop_
_atom_site_aniso_label
_atom_site_aniso_U_11
_atom_site_aniso_U_22
_atom_site_aniso_U_33
_atom_site_aniso_U_12
_atom_site_aniso_U_13
_atom_site_aniso_U_23
Cd 0.02244(6) 0.01866(6) 0.01811(6) -0.00551(4) -0.00646(4) -0.00462(4)
OW1 0.0878(12) 0.0283(6) 0.0277(5) 0.0176(7) -0.0281(6) -0.0090(4)
OW2 0.0206(4) 0.0431(6) 0.0245(4) -0.0046(4) -0.0047(3) -0.0096(4)
S 0.01696(11) 0.01998(12) 0.01439(10) -0.00478(9) -0.00561(8) -0.00337(8)
O1 0.0256(5) 0.0265(5) 0.0308(4) -0.0015(4) -0.0096(4) 0.0031(4)
O2 0.0200(4) 0.0437(6) 0.0221(4) -0.0006(4) -0.0016(3) -0.0069(4)
O3 0.0289(5) 0.0231(4) 0.0292(4) -0.0102(4) -0.0118(3) -0.0056(3)
O4 0.0410(6) 0.0350(5) 0.0168(3) -0.0214(5) -0.0087(3) -0.0045(3)
N 0.0244(5) 0.0274(5) 0.0175(4) -0.0054(4) -0.0040(3) -0.0036(3)
C 0.0275(5) 0.0220(5) 0.0178(4) -0.0080(4) -0.0036(4) -0.0032(4)

loop_
_atom_type_symbol
_atom_type_description
_atom_type_scat_dispersion_real
_atom_type_scat_dispersion_imag
_atom_type_scat_source
C C 0.0033 0.0016 'International Tables Vol C Tables 4.2.6.8 and 6.1.1.4'
H H 0.0000 0.0000 'International Tables Vol C Tables 4.2.6.8 and 6.1.1.4'
N N 0.0061 0.0033 'International Tables Vol C Tables 4.2.6.8 and 6.1.1.4'
O O 0.0106 0.0060 'International Tables Vol C Tables 4.2.6.8 and 6.1.1.4'
S S 0.1246 0.1234 'International Tables Vol C Tables 4.2.6.8 and 6.1.1.4'
Cd Cd -0.8075 1.2024 'International Tables Vol C Tables 4.2.6.8 and 6.1.1.4'

loop_
_geom_angle_atom_site_label_1
_geom_angle_atom_site_label_2
_geom_angle_atom_site_label_3
_geom_angle_site_symmetry_1
_geom_angle_site_symmetry_3
_geom_angle
_geom_angle_publ_flag
OW1 Cd OW1 2_667 . 180.0 no
OW1 Cd O4 2_667 . 85.76(5) no
OW1 Cd O4 . . 94.24(5) no
OW1 Cd O4 2_667 2_667 94.24(5) no
OW1 Cd O4 . 2_667 85.76(5) no
O4 Cd O4 . 2_667 180.0 no
OW1 Cd OW2 2_667 2_667 95.02(5) no
OW1 Cd OW2 . 2_667 84.98(5) no
O4 Cd OW2 . 2_667 87.96(4) no
O4 Cd OW2 2_667 2_667 92.04(4) no
OW1 Cd OW2 2_667 . 84.98(5) no
OW1 Cd OW2 . . 95.02(5) no
O4 Cd OW2 . . 92.04(4) no
O4 Cd OW2 2_667 . 87.96(4) no
OW2 Cd OW2 2_667 . 180.0000(10) no
Cd OW1 H12 . . 127.0(18) no
Cd OW1 H11 . . 127.6(18) no
H12 OW1 H11 . . 105(2) no
Cd OW2 H21 . . 121.2(16) no
Cd OW2 H22 . . 123.0(15) no
H21 OW2 H22 . . 107.2(19) no
O1 S O2 . . 110.44(7) no
O1 S O3 . . 110.09(7) no
O2 S O3 . . 110.47(7) no
O1 S O4 . . 110.31(7) no
O2 S O4 . . 108.81(6) no
O3 S O4 . . 106.63(6) no
S O4 Cd . . 134.68(6) no
C N H0A . . 109.5 no
C N H0B . . 109.5 no
H0A N H0B . . 109.5 no
C N H0C . . 109.5 no
H0A N H0C . . 109.5 no
H0B N H0C . . 109.5 no
N C C . 2_776 109.62(13) no
N C H1D . . 109.7 no
C C H1D 2_776 . 109.7 no
N C H1E . . 109.7 no
C C H1E 2_776 . 109.7 no
H1D C H1E . . 108.2 no

loop_
_geom_bond_atom_site_label_1
_geom_bond_atom_site_label_2
_geom_bond_site_symmetry_2
_geom_bond_distance
_geom_bond_publ_flag
Cd OW1 2_667 2.2511(12) yes
Cd OW1 . 2.2511(12) yes
Cd O4 . 2.2789(9) yes
Cd O4 2_667 2.2789(9) yes
Cd OW2 2_667 2.2887(10) yes
Cd OW2 . 2.2887(10) yes
OW1 H12 . 0.846(16) no
OW1 H11 . 0.833(15) no
OW2 H21 . 0.833(15) no
OW2 H22 . 0.842(15) no
S O1 . 1.4669(11) no
S O2 . 1.4708(10) no
S O3 . 1.4770(10) no
S O4 . 1.4884(8) no
N C . 1.4803(16) no
N H0A . 0.8900 no
N H0B . 0.8900 no
N H0C . 0.8900 no
C C 2_776 1.514(2) no
C H1D . 0.9700 no
C H1E . 0.9700 no

loop_
_geom_hbond_atom_site_label_D
_geom_hbond_atom_site_label_H
_geom_hbond_atom_site_label_A
_geom_hbond_site_symmetry_A
_geom_hbond_distance_DH
_geom_hbond_distance_HA
_geom_hbond_distance_DA
_geom_hbond_angle_DHA
N H0A O4 . 0.89 1.93 2.8155(15) 176.7
N H0B O2 2_677 0.89 1.99 2.8378(16) 159.5
N H0C O3 2_777 0.89 2.03 2.8767(15) 159.5
OW1 H11 O2 2_668 0.833(15) 1.902(15) 2.7342(15) 176(3)
OW1 H12 O3 1_545 0.846(16) 1.887(17) 2.7293(17) 173(3)
OW2 H21 O1 1_554 0.833(15) 2.012(17) 2.8177(14) 163(2)
OW2 H22 O1 2_767 0.842(15) 1.894(17) 2.7150(15) 165(2)
